data_4116312
loop_
_publ_author_name
'Hui Zheng'
'Yan Zang'
'Yanhong Dong'
'Victor G. Young'
'Lawrence Que'

_publ_section_title
;
 Complexes with FeIII2(\m-O)(\m-OH), FeIII2(\m-O)2, and [FeIII3(\m2-O)3]
 Cores: Structures, Spectroscopy, and Core Interconversions
;
_journal_name_full 'Journal of the American Chemical Society'
_journal_page_first 2226
_journal_page_last 2235
_journal_paper_doi 10.1021/ja983615t
_journal_volume 121
_journal_year 1999
_chemical_compound_source 'Y. Zang / Prof. Que'
_chemical_formula_sum 'C50 H64 Cl2 Fe2 N8 O12'
_chemical_formula_weight 1151.69
_chemical_name_common 40215
_chemical_name_systematic
; 
 ? 
;
_space_group_IT_number 14
_symmetry_cell_setting monoclinic
_symmetry_space_group_name_Hall '-P 2yn'
_symmetry_space_group_name_H-M 'P 1 21/n 1'
_atom_sites_solution_hydrogens geom
_atom_sites_solution_primary direct
_atom_sites_solution_secondary difmap
_audit_creation_method SHELXL
_cell_angle_alpha 90.00
_cell_angle_beta 112.76(3)
_cell_angle_gamma 90.00
_cell_formula_units_Z 2
_cell_length_a 13.222(3)
_cell_length_b 14.062(3)
_cell_length_c 14.818(3)
_cell_measurement_temperature 173(2)
_cell_volume 2540.5(11)
_computing_structure_refinement 'SHELXL-93 (Sheldrick, 1993)'
_computing_structure_solution 'SHELXS-86 (Sheldrick, 1990)'
_diffrn_ambient_temperature 293(2)
_diffrn_radiation_monochromator graphite
_diffrn_radiation_source 'fine-focus sealed tube'
_diffrn_radiation_type MoK\a
_diffrn_radiation_wavelength 0.71073
_diffrn_reflns_av_R_equivalents 0.227
_diffrn_reflns_av_sigmaI/netI 0.2413
_diffrn_reflns_limit_h_max 17
_diffrn_reflns_limit_h_min -15
_diffrn_reflns_limit_k_max 16
_diffrn_reflns_limit_k_min -15
_diffrn_reflns_limit_l_max 15
_diffrn_reflns_limit_l_min -19
_diffrn_reflns_number 7781
_diffrn_reflns_theta_max 28.02
_diffrn_reflns_theta_min 1.76
_exptl_absorpt_coefficient_mu 0.748
_exptl_absorpt_correction_type empirical
_exptl_crystal_colour 'Dark Red'
_exptl_crystal_density_diffrn 1.506
_exptl_crystal_description Wedge
_exptl_crystal_F_000 1204
_exptl_crystal_size_max 0.620
_exptl_crystal_size_mid 0.620
_exptl_crystal_size_min 0.270l
_refine_diff_density_max 1.545
_refine_diff_density_min -0.529
_refine_diff_density_rms 0.100
_refine_ls_extinction_coef 0.0000(4)
_refine_ls_extinction_expression Fc^*^=kFc[1+0.001xFc^2^\l^3^/sin(2\q)]^-1/4^
_refine_ls_extinction_method SHELXL
_refine_ls_goodness_of_fit_all 1.046
_refine_ls_goodness_of_fit_obs 1.102
_refine_ls_matrix_type full
_refine_ls_number_parameters 335
_refine_ls_number_reflns 4814
_refine_ls_number_restraints 0
_refine_ls_restrained_S_all 1.046
_refine_ls_restrained_S_obs 1.102
_refine_ls_R_factor_all 0.1184
_refine_ls_R_factor_obs 0.0656
_refine_ls_shift/esd_max -0.026
_refine_ls_shift/esd_mean 0.000
_refine_ls_structure_factor_coef Fsqd
_refine_ls_weighting_details 'w=1/[\s^2^(Fo^2^)+(0.0517P)^2^+5.0199P] where P=(Fo^2^+2Fc^2^)/3'
_refine_ls_weighting_scheme calc
_refine_ls_wR_factor_all 0.1767
_refine_ls_wR_factor_obs 0.1468
_reflns_number_observed 3086
_reflns_number_total 4814
_reflns_observed_criterion >2sigma(I)
_cod_data_source_file ja983615t_1.cif
_cod_data_source_block 40215
_cod_depositor_comments
;
The following automatic conversions were performed:

'_refine_ls_weighting_scheme' value 'calc
w=1/[\s^2^(Fo^2^)+(0.0517P)^2^+5.0199P] where P=(Fo^2^+2Fc^2^)/3' was
changed to 'calc'. New tag '_refine_ls_weighting_details' was
created. The value of the new tag was set to
'w=1/[\s^2^(Fo^2^)+(0.0517P)^2^+5.0199P] where P=(Fo^2^+2Fc^2^)/3'.

Automatic conversion script
Id: cif_fix_values 3143 2015-03-26 13:38:13Z robertas 
;
_cod_original_cell_volume 2540.5(9)
_cod_database_code 4116312

loop_
_symmetry_equiv_pos_as_xyz
'x, y, z'
'-x+1/2, y+1/2, -z+1/2'
'-x, -y, -z'
'x-1/2, -y-1/2, z-1/2'

loop_
_atom_site_aniso_label
_atom_site_aniso_U_11
_atom_site_aniso_U_22
_atom_site_aniso_U_33
_atom_site_aniso_U_23
_atom_site_aniso_U_13
_atom_site_aniso_U_12
Fe1 0.0267(3) 0.0223(4) 0.0243(4) 0.0011(3) 0.0108(3) -0.0008(3)
O1 0.031(2) 0.025(2) 0.029(2) -0.001(2) 0.014(2) 0.0006(15)
N1 0.023(2) 0.024(2) 0.023(2) -0.001(2) 0.010(2) 0.000(2)
N11 0.026(2) 0.028(2) 0.022(2) 0.001(2) 0.007(2) 0.002(2)
N21 0.030(2) 0.023(2) 0.022(2) 0.000(2) 0.012(2) 0.002(2)
N31 0.027(2) 0.028(2) 0.021(2) -0.003(2) 0.009(2) -0.003(2)
C11 0.031(2) 0.032(3) 0.033(3) 0.003(2) 0.013(2) -0.006(2)
C12 0.030(2) 0.036(3) 0.026(3) -0.001(2) 0.013(2) -0.005(2)
C13 0.028(2) 0.050(3) 0.028(3) 0.000(3) 0.013(2) -0.013(2)
C14 0.026(2) 0.057(4) 0.037(3) -0.005(3) 0.010(2) -0.007(3)
C15 0.035(3) 0.049(4) 0.035(3) 0.001(3) 0.012(3) 0.009(3)
C16 0.031(2) 0.030(3) 0.026(3) -0.003(2) 0.008(2) 0.002(2)
C17 0.041(3) 0.034(3) 0.027(3) 0.006(2) 0.007(2) 0.006(3)
C21 0.047(3) 0.029(3) 0.033(3) 0.003(2) 0.023(3) 0.001(3)
C22 0.023(2) 0.030(3) 0.019(2) 0.000(2) 0.009(2) 0.003(2)
C23 0.029(2) 0.039(3) 0.030(3) -0.005(2) 0.015(2) -0.001(2)
C24 0.037(3) 0.036(3) 0.037(3) -0.013(3) 0.018(3) 0.001(2)
C25 0.028(2) 0.023(3) 0.038(3) -0.007(2) 0.010(2) 0.002(2)
C26 0.026(2) 0.022(3) 0.024(3) 0.000(2) 0.006(2) 0.000(2)
C27 0.050(3) 0.030(3) 0.039(3) 0.010(3) 0.021(3) 0.002(3)
C31 0.031(2) 0.029(3) 0.029(3) 0.006(2) 0.008(2) 0.000(2)
C32 0.026(2) 0.029(3) 0.024(3) -0.004(2) 0.010(2) -0.002(2)
C33 0.035(3) 0.033(3) 0.027(3) 0.002(2) 0.010(2) 0.006(2)
C34 0.028(2) 0.044(3) 0.029(3) -0.005(3) 0.002(2) 0.002(2)
C35 0.025(2) 0.042(3) 0.031(3) -0.011(3) 0.007(2) -0.004(2)
C36 0.027(2) 0.032(3) 0.025(3) -0.007(2) 0.013(2) -0.002(2)
C37 0.038(3) 0.034(3) 0.039(3) -0.003(3) 0.018(3) -0.013(2)
Cl1Z 0.0293(6) 0.0335(7) 0.0430(8) -0.0066(6) 0.0131(6) 0.0025(5)
O1Z 0.041(2) 0.058(3) 0.053(3) 0.004(2) 0.006(2) 0.013(2)
O2Z 0.042(2) 0.039(3) 0.074(3) -0.018(2) 0.009(2) -0.004(2)
O3Z 0.051(2) 0.040(2) 0.056(3) -0.011(2) 0.032(2) -0.001(2)
O4Z 0.049(2) 0.070(3) 0.055(3) 0.011(3) 0.030(2) 0.004(2)
O1Y 0.094(4) 0.049(3) 0.073(3) -0.024(3) 0.057(3) -0.017(3)
C1Y 0.109(7) 0.054(5) 0.118(8) -0.037(5) 0.088(7) -0.034(5)
C2Y 0.039(3) 0.056(4) 0.044(4) -0.007(3) 0.014(3) -0.007(3)
C3Y 0.040(3) 0.050(4) 0.040(4) -0.005(3) 0.016(3) -0.003(3)
C4Y 0.055(4) 0.050(4) 0.055(4) -0.004(3) 0.022(4) 0.005(3)

loop_
_atom_site_label
_atom_site_type_symbol
_atom_site_fract_x
_atom_site_fract_y
_atom_site_fract_z
_atom_site_U_iso_or_equiv
_atom_site_thermal_displace_type
_atom_site_occupancy
_atom_site_calc_flag
_atom_site_refinement_flags
Fe1 Fe 0.46799(6) 0.04028(5) 0.06796(5) 0.0241(2) Uani 1 d .
O1 O 0.4980(3) -0.0850(2) 0.0339(3) 0.0275(8) Uani 1 d .
N1 N 0.4258(3) -0.0251(3) 0.1833(3) 0.0232(9) Uani 1 d .
N11 N 0.2832(3) 0.0168(3) -0.0008(3) 0.0259(9) Uani 1 d .
N21 N 0.4266(3) 0.1694(3) 0.1360(3) 0.0243(9) Uani 1 d .
N31 N 0.6247(3) 0.0472(3) 0.2026(3) 0.0251(9) Uani 1 d .
C11 C 0.3392(4) -0.0965(4) 0.1341(4) 0.0319(12) Uani 1 d .
H11A H 0.3075(4) -0.1189(4) 0.1793(4) 0.038 Uiso 1 calc R
H11B H 0.3710(4) -0.1506(4) 0.1139(4) 0.038 Uiso 1 calc R
C12 C 0.2509(4) -0.0518(4) 0.0455(4) 0.0301(11) Uani 1 d .
C13 C 0.1447(4) -0.0864(4) 0.0116(4) 0.0346(13) Uani 1 d .
H13A H 0.1250(4) -0.1328(4) 0.0464(4) 0.042 Uiso 1 calc R
C14 C 0.0686(4) -0.0510(5) -0.0750(4) 0.0407(14) Uani 1 d .
H14A H -0.0029(4) -0.0741(5) -0.1007(4) 0.049 Uiso 1 calc R
C15 C 0.1016(5) 0.0199(5) -0.1224(4) 0.0400(14) Uani 1 d .
H15A H 0.0520(5) 0.0449(5) -0.1808(4) 0.048 Uiso 1 calc R
C16 C 0.2096(4) 0.0540(4) -0.0827(4) 0.0301(11) Uani 1 d .
C17 C 0.2431(5) 0.1338(4) -0.1323(4) 0.0355(12) Uani 1 d .
H17A H 0.3190(5) 0.1487(4) -0.0961(4) 0.053 Uiso 1 calc R
H17B H 0.1991(5) 0.1888(4) -0.1349(4) 0.053 Uiso 1 calc R
H17C H 0.2327(5) 0.1150(4) -0.1975(4) 0.053 Uiso 1 calc R
C21 C 0.3892(5) 0.0462(4) 0.2380(4) 0.0338(12) Uani 1 d .
H21A H 0.4334(5) 0.0389(4) 0.3072(4) 0.041 Uiso 1 calc R
H21B H 0.3138(5) 0.0325(4) 0.2282(4) 0.041 Uiso 1 calc R
C22 C 0.3960(4) 0.1482(4) 0.2102(4) 0.0240(10) Uani 1 d .
C23 C 0.3673(4) 0.2176(4) 0.2624(4) 0.0315(12) Uani 1 d .
H23A H 0.3449(4) 0.2011(4) 0.3125(4) 0.038 Uiso 1 calc R
C24 C 0.3727(5) 0.3116(4) 0.2384(4) 0.0352(13) Uani 1 d .
H24A H 0.3542(5) 0.3595(4) 0.2726(4) 0.042 Uiso 1 calc R
C25 C 0.4054(4) 0.3339(4) 0.1636(4) 0.0307(12) Uani 1 d .
H25A H 0.4095(4) 0.3972(4) 0.1472(4) 0.037 Uiso 1 calc R
C26 C 0.4324(4) 0.2624(4) 0.1124(4) 0.0250(10) Uani 1 d .
C27 C 0.4622(5) 0.2877(4) 0.0284(4) 0.0384(13) Uani 1 d .
H27A H 0.4786(5) 0.2308(4) 0.0008(4) 0.058 Uiso 1 calc R
H27B H 0.5254(5) 0.3284(4) 0.0505(4) 0.058 Uiso 1 calc R
H27C H 0.4020(5) 0.3202(4) -0.0205(4) 0.058 Uiso 1 calc R
C31 C 0.5266(4) -0.0770(4) 0.2481(4) 0.0307(11) Uani 1 d .
H31A H 0.5339(4) -0.1352(4) 0.2161(4) 0.037 Uiso 1 calc R
H31B H 0.5191(4) -0.0941(4) 0.3086(4) 0.037 Uiso 1 calc R
C32 C 0.6276(4) -0.0175(4) 0.2709(4) 0.0264(11) Uani 1 d .
C33 C 0.7193(4) -0.0340(4) 0.3543(4) 0.0323(11) Uani 1 d .
H33A H 0.7175(4) -0.0780(4) 0.4006(4) 0.039 Uiso 1 calc R
C34 C 0.8146(5) 0.0163(4) 0.3680(4) 0.0366(13) Uani 1 d .
H34A H 0.8784(5) 0.0047(4) 0.4227(4) 0.044 Uiso 1 calc R
C35 C 0.8139(4) 0.0831(4) 0.3005(4) 0.0339(12) Uani 1 d .
H35A H 0.8770(4) 0.1175(4) 0.3091(4) 0.041 Uiso 1 calc R
C36 C 0.7161(4) 0.0993(4) 0.2176(4) 0.0275(11) Uani 1 d .
C37 C 0.7131(5) 0.1758(4) 0.1475(4) 0.0361(13) Uani 1 d .
H37A H 0.6417(5) 0.1778(4) 0.0956(4) 0.054 Uiso 1 calc R
H37B H 0.7672(5) 0.1632(4) 0.1207(4) 0.054 Uiso 1 calc R
H37C H 0.7285(5) 0.2358(4) 0.1810(4) 0.054 Uiso 1 calc R
Cl1Z Cl 0.63111(11) 0.37654(10) 0.85216(11) 0.0356(3) Uani 1 d .
O1Z O 0.7275(4) 0.3282(4) 0.9171(3) 0.0544(12) Uani 1 d .
O2Z O 0.5489(4) 0.3089(3) 0.7985(4) 0.0558(13) Uani 1 d .
O3Z O 0.5893(4) 0.4364(3) 0.9081(3) 0.0455(11) Uani 1 d .
O4Z O 0.6574(4) 0.4348(4) 0.7838(3) 0.0552(12) Uani 1 d .
O1Y O 0.1018(5) 0.3829(4) 0.1045(4) 0.0643(15) Uani 1 d .
C1Y C 0.0461(8) 0.2945(6) 0.0671(7) 0.080(3) Uani 1 d .
H1YA H -0.0293(8) 0.3059(6) 0.0232(7) 0.096 Uiso 1 calc R
H1YB H 0.0466(8) 0.2538(6) 0.1201(7) 0.096 Uiso 1 calc R
C2Y C 0.1081(5) 0.2511(5) 0.0147(5) 0.047(2) Uani 1 d .
H2YA H 0.0635(5) 0.2065(5) -0.0346(5) 0.056 Uiso 1 calc R
H2YB H 0.1733(5) 0.2190(5) 0.0591(5) 0.056 Uiso 1 calc R
C3Y C 0.1375(5) 0.3396(5) -0.0323(5) 0.0435(14) Uani 1 d .
H3YA H 0.2119(5) 0.3352(5) -0.0296(5) 0.052 Uiso 1 calc R
H3YB H 0.0874(5) 0.3468(5) -0.1000(5) 0.052 Uiso 1 calc R
C4Y C 0.1265(6) 0.4201(5) 0.0284(5) 0.053(2) Uani 1 d .
H4YA H 0.1945(6) 0.4558(5) 0.0545(5) 0.064 Uiso 1 calc R
H4YB H 0.0685(6) 0.4626(5) -0.0112(5) 0.064 Uiso 1 calc R

loop_
_atom_type_symbol
_atom_type_description
_atom_type_scat_dispersion_real
_atom_type_scat_dispersion_imag
_atom_type_scat_source
C C 0.0033 0.0016 'International Tables Vol C Tables 4.2.6.8 and 6.1.1.4'
H H 0.0000 0.0000 'International Tables Vol C Tables 4.2.6.8 and 6.1.1.4'
N N 0.0061 0.0033 'International Tables Vol C Tables 4.2.6.8 and 6.1.1.4'
O O 0.0106 0.0060 'International Tables Vol C Tables 4.2.6.8 and 6.1.1.4'
Cl Cl 0.1484 0.1585 'International Tables Vol C Tables 4.2.6.8 and 6.1.1.4'
Fe Fe 0.3463 0.8444 'International Tables Vol C Tables 4.2.6.8 and 6.1.1.4'

loop_
_geom_angle_atom_site_label_1
_geom_angle_atom_site_label_2
_geom_angle_atom_site_label_3
_geom_angle
_geom_angle_site_symmetry_1
_geom_angle_site_symmetry_3
O1 Fe1 O1 87.5(2) 3_655 .
O1 Fe1 N1 175.1(2) 3_655 .
O1 Fe1 N1 87.76(15) . .
O1 Fe1 N21 105.70(15) 3_655 .
O1 Fe1 N21 166.73(14) . .
N1 Fe1 N21 79.02(15) . .
O1 Fe1 N31 106.15(15) 3_655 .
O1 Fe1 N31 93.4(2) . .
N1 Fe1 N31 75.66(14) . .
N21 Fe1 N31 82.4(2) . .
O1 Fe1 N11 104.0(2) 3_655 .
O1 Fe1 N11 92.56(15) . .
N1 Fe1 N11 74.67(15) . .
N21 Fe1 N11 85.0(2) . .
N31 Fe1 N11 149.45(14) . .
O1 Fe1 Fe1 44.83(11) 3_655 3_655
O1 Fe1 Fe1 42.72(10) . 3_655
N1 Fe1 Fe1 130.46(11) . 3_655
N21 Fe1 Fe1 150.52(11) . 3_655
N31 Fe1 Fe1 103.34(11) . 3_655
N11 Fe1 Fe1 101.30(11) . 3_655
Fe1 O1 Fe1 92.5(2) 3_655 .
C21 N1 C11 111.9(4) . .
C21 N1 C31 112.1(4) . .
C11 N1 C31 108.1(4) . .
C21 N1 Fe1 112.1(3) . .
C11 N1 Fe1 106.3(3) . .
C31 N1 Fe1 105.8(3) . .
C16 N11 C12 118.8(4) . .
C16 N11 Fe1 129.0(3) . .
C12 N11 Fe1 111.9(3) . .
C22 N21 C26 119.1(4) . .
C22 N21 Fe1 113.0(3) . .
C26 N21 Fe1 127.8(3) . .
C32 N31 C36 118.5(4) . .
C32 N31 Fe1 112.6(3) . .
C36 N31 Fe1 128.6(3) . .
N1 C11 C12 109.5(4) . .
N11 C12 C13 123.0(5) . .
N11 C12 C11 116.7(4) . .
C13 C12 C11 120.2(5) . .
C14 C13 C12 118.9(5) . .
C13 C14 C15 118.1(5) . .
C14 C15 C16 120.3(5) . .
N11 C16 C15 120.9(5) . .
N11 C16 C17 119.3(5) . .
C15 C16 C17 119.8(5) . .
N1 C21 C22 115.4(4) . .
N21 C22 C23 122.3(5) . .
N21 C22 C21 120.2(4) . .
C23 C22 C21 117.4(4) . .
C24 C23 C22 118.7(5) . .
C25 C24 C23 119.4(5) . .
C24 C25 C26 120.3(5) . .
N21 C26 C25 120.3(5) . .
N21 C26 C27 120.2(4) . .
C25 C26 C27 119.5(5) . .
N1 C31 C32 111.5(4) . .
N31 C32 C33 123.2(5) . .
N31 C32 C31 116.3(4) . .
C33 C32 C31 120.4(5) . .
C32 C33 C34 118.6(5) . .
C35 C34 C33 119.5(5) . .
C34 C35 C36 119.3(5) . .
N31 C36 C35 120.8(5) . .
N31 C36 C37 119.8(5) . .
C35 C36 C37 119.4(5) . .
O2Z Cl1Z O3Z 109.3(3) . .
O2Z Cl1Z O1Z 110.1(3) . .
O3Z Cl1Z O1Z 109.4(3) . .
O2Z Cl1Z O4Z 108.9(3) . .
O3Z Cl1Z O4Z 108.9(3) . .
O1Z Cl1Z O4Z 110.2(3) . .
C4Y O1Y C1Y 104.9(5) . .
O1Y C1Y C2Y 104.8(6) . .
C1Y C2Y C3Y 101.2(6) . .
C4Y C3Y C2Y 103.9(5) . .
O1Y C4Y C3Y 108.2(6) . .

loop_
_geom_bond_atom_site_label_1
_geom_bond_atom_site_label_2
_geom_bond_distance
_geom_bond_site_symmetry_2
Fe1 O1 1.844(3) 3_655
Fe1 O1 1.916(4) .
Fe1 N1 2.194(4) .
Fe1 N21 2.244(4) .
Fe1 N31 2.255(4) .
Fe1 N11 2.279(4) .
Fe1 Fe1 2.7158(15) 3_655
O1 Fe1 1.844(3) 3_655
N1 C21 1.483(6) .
N1 C11 1.484(6) .
N1 C31 1.496(6) .
N11 C16 1.334(7) .
N11 C12 1.345(6) .
N21 C22 1.344(6) .
N21 C26 1.364(7) .
N31 C32 1.350(6) .
N31 C36 1.355(6) .
C11 C12 1.516(8) .
C12 C13 1.384(7) .
C13 C14 1.381(8) .
C14 C15 1.383(9) .
C15 C16 1.401(8) .
C16 C17 1.500(8) .
C21 C22 1.504(7) .
C22 C23 1.386(7) .
C23 C24 1.377(8) .
C24 C25 1.374(8) .
C25 C26 1.386(7) .
C26 C27 1.488(7) .
C31 C32 1.500(7) .
C32 C33 1.376(7) .
C33 C34 1.390(8) .
C34 C35 1.370(8) .
C35 C36 1.416(7) .
C36 C37 1.485(7) .
Cl1Z O2Z 1.432(5) .
Cl1Z O3Z 1.433(4) .
Cl1Z O1Z 1.436(5) .
Cl1Z O4Z 1.446(5) .
O1Y C4Y 1.392(8) .
O1Y C1Y 1.442(9) .
C1Y C2Y 1.462(9) .
C2Y C3Y 1.547(9) .
C3Y C4Y 1.487(9) .

loop_
_geom_torsion_atom_site_label_1
_geom_torsion_atom_site_label_2
_geom_torsion_atom_site_label_3
_geom_torsion_atom_site_label_4
_geom_torsion
_geom_torsion_site_symmetry_1
_geom_torsion_site_symmetry_4
O1 Fe1 O1 Fe1 0.0 3_655 3_655
N1 Fe1 O1 Fe1 178.5(2) . 3_655
N21 Fe1 O1 Fe1 -177.1(6) . 3_655
N31 Fe1 O1 Fe1 -106.0(2) . 3_655
N11 Fe1 O1 Fe1 103.9(2) . 3_655
Fe1 Fe1 O1 Fe1 0.0 3_655 3_655
O1 Fe1 N1 C21 -160.3(17) 3_655 .
O1 Fe1 N1 C21 -178.3(3) . .
N21 Fe1 N1 C21 2.7(3) . .
N31 Fe1 N1 C21 87.6(3) . .
N11 Fe1 N1 C21 -85.0(3) . .
Fe1 Fe1 N1 C21 -176.9(3) 3_655 .
O1 Fe1 N1 C11 -37.6(19) 3_655 .
O1 Fe1 N1 C11 -55.6(3) . .
N21 Fe1 N1 C11 125.4(3) . .
N31 Fe1 N1 C11 -149.7(3) . .
N11 Fe1 N1 C11 37.6(3) . .
Fe1 Fe1 N1 C11 -54.3(3) 3_655 .
O1 Fe1 N1 C31 77.2(18) 3_655 .
O1 Fe1 N1 C31 59.2(3) . .
N21 Fe1 N1 C31 -119.8(3) . .
N31 Fe1 N1 C31 -34.9(3) . .
N11 Fe1 N1 C31 152.5(3) . .
Fe1 Fe1 N1 C31 60.6(3) 3_655 .
O1 Fe1 N11 C16 -20.4(5) 3_655 .
O1 Fe1 N11 C16 -108.5(4) . .
N1 Fe1 N11 C16 164.6(5) . .
N21 Fe1 N11 C16 84.6(4) . .
N31 Fe1 N11 C16 150.4(4) . .
Fe1 Fe1 N11 C16 -66.3(4) 3_655 .
O1 Fe1 N11 C12 152.4(3) 3_655 .
O1 Fe1 N11 C12 64.3(4) . .
N1 Fe1 N11 C12 -22.7(3) . .
N21 Fe1 N11 C12 -102.7(4) . .
N31 Fe1 N11 C12 -36.8(5) . .
Fe1 Fe1 N11 C12 106.4(3) 3_655 .
O1 Fe1 N21 C22 177.9(3) 3_655 .
O1 Fe1 N21 C22 -5.1(9) . .
N1 Fe1 N21 C22 -0.6(3) . .
N31 Fe1 N21 C22 -77.4(3) . .
N11 Fe1 N21 C22 74.7(3) . .
Fe1 Fe1 N21 C22 178.8(2) 3_655 .
O1 Fe1 N21 C26 -4.2(5) 3_655 .
O1 Fe1 N21 C26 172.8(6) . .
N1 Fe1 N21 C26 177.3(4) . .
N31 Fe1 N21 C26 100.5(4) . .
N11 Fe1 N21 C26 -107.4(4) . .
Fe1 Fe1 N21 C26 -3.2(6) 3_655 .
O1 Fe1 N31 C32 -153.1(3) 3_655 .
O1 Fe1 N31 C32 -64.7(3) . .
N1 Fe1 N31 C32 22.1(3) . .
N21 Fe1 N31 C32 102.7(3) . .
N11 Fe1 N31 C32 36.2(5) . .
Fe1 Fe1 N31 C32 -106.8(3) 3_655 .
O1 Fe1 N31 C36 19.5(4) 3_655 .
O1 Fe1 N31 C36 108.0(4) . .
N1 Fe1 N31 C36 -165.2(4) . .
N21 Fe1 N31 C36 -84.7(4) . .
N11 Fe1 N31 C36 -151.2(4) . .
Fe1 Fe1 N31 C36 65.9(4) 3_655 .
C21 N1 C11 C12 74.3(5) . .
C31 N1 C11 C12 -161.7(4) . .
Fe1 N1 C11 C12 -48.5(4) . .
C16 N11 C12 C13 0.7(8) . .
Fe1 N11 C12 C13 -172.9(4) . .
C16 N11 C12 C11 175.9(5) . .
Fe1 N11 C12 C11 2.3(6) . .
N1 C11 C12 N11 31.1(6) . .
N1 C11 C12 C13 -153.6(5) . .
N11 C12 C13 C14 1.6(9) . .
C11 C12 C13 C14 -173.4(5) . .
C12 C13 C14 C15 -1.8(9) . .
C13 C14 C15 C16 -0.1(9) . .
C12 N11 C16 C15 -2.7(7) . .
Fe1 N11 C16 C15 169.6(4) . .
C12 N11 C16 C17 177.0(5) . .
Fe1 N11 C16 C17 -10.7(7) . .
C14 C15 C16 N11 2.5(8) . .
C14 C15 C16 C17 -177.3(5) . .
C11 N1 C21 C22 -123.9(5) . .
C31 N1 C21 C22 114.4(5) . .
Fe1 N1 C21 C22 -4.4(6) . .
C26 N21 C22 C23 1.7(7) . .
Fe1 N21 C22 C23 179.8(4) . .
C26 N21 C22 C21 -179.8(5) . .
Fe1 N21 C22 C21 -1.7(6) . .
N1 C21 C22 N21 4.2(7) . .
N1 C21 C22 C23 -177.2(4) . .
N21 C22 C23 C24 -1.4(8) . .
C21 C22 C23 C24 -179.9(5) . .
C22 C23 C24 C25 0.4(8) . .
C23 C24 C25 C26 0.3(8) . .
C22 N21 C26 C25 -1.0(7) . .
Fe1 N21 C26 C25 -178.8(4) . .
C22 N21 C26 C27 -177.9(5) . .
Fe1 N21 C26 C27 4.3(7) . .
C24 C25 C26 N21 0.0(8) . .
C24 C25 C26 C27 176.9(5) . .
C21 N1 C31 C32 -77.4(5) . .
C11 N1 C31 C32 158.7(4) . .
Fe1 N1 C31 C32 45.1(5) . .
C36 N31 C32 C33 -0.9(7) . .
Fe1 N31 C32 C33 172.6(4) . .
C36 N31 C32 C31 -176.7(4) . .
Fe1 N31 C32 C31 -3.2(5) . .
N1 C31 C32 N31 -28.6(6) . .
N1 C31 C32 C33 155.4(5) . .
N31 C32 C33 C34 -1.8(8) . .
C31 C32 C33 C34 173.9(5) . .
C32 C33 C34 C35 2.4(8) . .
C33 C34 C35 C36 -0.4(8) . .
C32 N31 C36 C35 3.0(7) . .
Fe1 N31 C36 C35 -169.3(4) . .
C32 N31 C36 C37 -175.6(5) . .
Fe1 N31 C36 C37 12.1(7) . .
C34 C35 C36 N31 -2.3(8) . .
C34 C35 C36 C37 176.2(5) . .
C4Y O1Y C1Y C2Y 41.9(9) . .
O1Y C1Y C2Y C3Y -37.7(8) . .
C1Y C2Y C3Y C4Y 20.7(7) . .
C1Y O1Y C4Y C3Y -27.5(8) . .
C2Y C3Y C4Y O1Y 3.7(7) . .
